data_2243592
loop_
_publ_author_name
'Vynohradov, Oleksandr S.'
'Pavlenko, Vadim A.'
'Naumova, Dina D.'
'Partsevska, Sofiia V.'
'Shova, Sergiu'
'Safarmamadov, Safarmamad M.'

_publ_section_title
;
 Crystal structure of
 bis{\m-2-[bis(2-hydroxyethyl)amino]ethanolato}bis(\m-3,5-dimethylpyrazolato)tricopper(II)
 dibromide sesquihydrate
;
_journal_coeditor_code DJ2014
_journal_issue 10
_journal_name_full 'Acta Crystallographica Section E'
_journal_page_first 1641
_journal_page_last 1644
_journal_paper_doi 10.1107/S2056989020012323
_journal_volume 76
_journal_year 2020
_chemical_formula_iupac '[Cu3 (C5 H7 N2 )2 (C6 H14 N O3 )2] Br2, 1.5H2 O'
_chemical_formula_moiety 'C22 H42 Cu3 N6 O6, 2(Br1), 1.5(H2 O)'
_chemical_formula_sum 'C22 H45 Br2 Cu3 N6 O7.5'
_chemical_formula_weight 864.08
_chemical_name_systematic
;
Bis{\m-2-[bis(2-hydroxyethyl)amino]ethanolato}-1:2\k^4^<i>O</i>,<i>O</i>',\
<i>O</i>'':<i>O</i>;2:3\k^4^<i>O</i>:<i>O</i>,<i>O</i>',<i>O</i>''-\
bis(\m-3,5-dimethylpyrazolato)-1:2\k^2^<i>N</i>^1^:<i>N</i>^2^;\
2:3<i>N</i>^1^:<i>N</i>^2^-tricopper(II) dibromide sesquihydrate
;
_space_group_crystal_system monoclinic
_space_group_IT_number 15
_space_group_name_Hall '-I 2ya'
_space_group_name_H-M_alt 'I 1 2/a 1'
_atom_sites_solution_hydrogens mixed
_atom_sites_solution_primary dual
_audit_creation_method
;
Olex2 1.3
(compiled 2020.07.31 svn.rc2a77460 for OlexSys, GUI svn.r6145)
;
_cell_angle_alpha 90
_cell_angle_beta 103.998(5)
_cell_angle_gamma 90
_cell_formula_units_Z 4
_cell_length_a 14.4930(7)
_cell_length_b 8.8855(3)
_cell_length_c 26.6017(11)
_cell_measurement_reflns_used 4599
_cell_measurement_temperature 293(2)
_cell_measurement_theta_max 27.9240
_cell_measurement_theta_min 1.5960
_cell_volume 3324.0(2)
_computing_cell_refinement
;
CrysAlisPro (Rigaku OD, 2019)
;
_computing_data_collection
;
CrysAlisPro (Rigaku OD, 2019)
;
_computing_data_reduction
;
CrysAlisPro (Rigaku OD, 2019)
;
_computing_molecular_graphics
;
<i>OLEX2</i> (Dolomanov <i>et al.</i>,  2009)
;
_computing_publication_material
;
<i>OLEX2</i> (Dolomanov <i>et al.</i>,  2009)
;
_computing_structure_refinement
;
<i>SHELXL2018/3</i> (Sheldrick, 2015b)
;
_computing_structure_solution
;
SHELXT (Sheldrick, 2015a)
;
_diffrn_ambient_temperature 293(2)
_diffrn_detector 'CCD plate'
_diffrn_detector_area_resol_mean 8.0797
_diffrn_measured_fraction_theta_full 0.992
_diffrn_measured_fraction_theta_max 0.865
_diffrn_measurement_device 'four-circle diffractometer'
_diffrn_measurement_device_type 'Rigaku Oxford Diffraction Xcalibur, Eos'
_diffrn_measurement_method '\w scans'
_diffrn_radiation_monochromator graphite
_diffrn_radiation_probe x-ray
_diffrn_radiation_type 'Mo K\a'
_diffrn_radiation_wavelength 0.71073
_diffrn_reflns_av_R_equivalents 0.0243
_diffrn_reflns_av_unetI/netI 0.0317
_diffrn_reflns_limit_h_max 18
_diffrn_reflns_limit_h_min -16
_diffrn_reflns_limit_k_max 11
_diffrn_reflns_limit_k_min -9
_diffrn_reflns_limit_l_max 36
_diffrn_reflns_limit_l_min -35
_diffrn_reflns_number 10477
_diffrn_reflns_theta_full 25.242
_diffrn_reflns_theta_max 29.316
_diffrn_reflns_theta_min 2.424
_diffrn_source 'fine-focus sealed X-ray tube'
_exptl_absorpt_coefficient_mu 4.354
_exptl_absorpt_correction_T_max 1.00000
_exptl_absorpt_correction_T_min 0.51440
_exptl_absorpt_correction_type multi-scan
_exptl_absorpt_process_details
;
(CrysAlisPro; Rigaku OD, 2019)
;
_exptl_crystal_colour 'dark green'
_exptl_crystal_density_diffrn 1.727
_exptl_crystal_description block
_exptl_crystal_F_000 1744
_exptl_crystal_size_max 0.25
_exptl_crystal_size_mid 0.15
_exptl_crystal_size_min 0.15
_refine_diff_density_max 0.607
_refine_diff_density_min -0.517
_refine_ls_extinction_method none
_refine_ls_goodness_of_fit_ref 1.088
_refine_ls_hydrogen_treatment constr
_refine_ls_matrix_type full
_refine_ls_number_parameters 199
_refine_ls_number_reflns 3946
_refine_ls_number_restraints 11
_refine_ls_restrained_S_all 1.107
_refine_ls_R_factor_all 0.0513
_refine_ls_R_factor_gt 0.0392
_refine_ls_shift/su_max 0.001
_refine_ls_shift/su_mean 0.000
_refine_ls_structure_factor_coef Fsqd
_refine_ls_weighting_details 'w=1/[\s^2^(Fo^2^)+(0.0485P)^2^+4.2091P] where P=(Fo^2^+2Fc^2^)/3'
_refine_ls_weighting_scheme calc
_refine_ls_wR_factor_gt 0.0976
_refine_ls_wR_factor_ref 0.1046
_reflns_number_gt 3296
_reflns_number_total 3946
_reflns_threshold_expression 'I > 2\s(I)'
_cod_data_source_file dj2014sup1.cif
_cod_data_source_block I
_cod_original_formula_sum 'C22 H45 Br2 Cu3 N6 O7.50'
_cod_database_code 2243592
_shelx_space_group_comment
;
The symmetry employed for this shelxl refinement is uniquely defined
by the following loop, which should always be used as a source of
symmetry information in preference to the above space-group names.
They are only intended as comments.
;
_shelx_estimated_absorpt_t_min 0.409
_shelx_estimated_absorpt_t_max 0.561

loop_
_space_group_symop_operation_xyz
'x, y, z'
'-x+1/2, y, -z'
'x+1/2, y+1/2, z+1/2'
'-x+1, y+1/2, -z+1/2'
'-x, -y, -z'
'x-1/2, -y, z'
'-x+1/2, -y+1/2, -z+1/2'
'x, -y+1/2, z+1/2'

loop_
_atom_site_type_symbol
_atom_site_label
_atom_site_fract_x
_atom_site_fract_y
_atom_site_fract_z
_atom_site_U_iso_or_equiv
_atom_site_adp_type
_atom_site_calc_flag
_atom_site_occupancy
_atom_site_disorder_assembly
_atom_site_disorder_group
Cu Cu1 0.84276(3) 0.55507(4) 0.62368(2) 0.03014(12) Uani d 1 . .
Cu Cu2 0.750000 0.49500(6) 0.500000 0.03372(15) Uani d 1 . .
O O1 0.79457(19) 0.6382(3) 0.55533(8) 0.0434(6) Uani d 1 . .
O O2 0.75819(19) 0.6565(3) 0.67875(10) 0.0492(6) Uani d 1 . .
H H2 0.701401 0.678302 0.675390 0.074 Uiso d 1 . .
O O3 0.9595(2) 0.4666(3) 0.67533(11) 0.0571(7) Uani d 1 . .
H H3A 0.991686 0.384510 0.679523 0.086 Uiso d 0.808(9) A 1
H H3B 0.986816 0.387400 0.668063 0.086 Uiso d 0.192(9) A 2
N N1 0.91464(19) 0.7483(3) 0.64151(10) 0.0336(6) Uani d 1 . .
N N2 0.77343(19) 0.3725(3) 0.60337(9) 0.0316(5) Uani d 1 . .
N N3 0.72982(19) 0.3495(3) 0.55213(9) 0.0323(6) Uani d 1 . .
C C1 0.8348(3) 0.7810(4) 0.54973(13) 0.0494(10) Uani d 1 . .
H H1A 0.790451 0.859727 0.553258 0.059 Uiso calc 1 . .
H H1B 0.846751 0.789021 0.515481 0.059 Uiso calc 1 . .
C C2 0.9267(3) 0.8016(4) 0.59024(13) 0.0460(8) Uani d 1 . .
H H2A 0.976989 0.744829 0.580605 0.055 Uiso calc 1 . .
H H2B 0.944604 0.907048 0.592508 0.055 Uiso calc 1 . .
C C3 0.8581(3) 0.8578(4) 0.66391(15) 0.0480(9) Uani d 1 . .
H H3C 0.809372 0.901971 0.636341 0.058 Uiso calc 1 . .
H H3D 0.899332 0.938101 0.680996 0.058 Uiso calc 1 . .
C C4 0.8128(3) 0.7830(5) 0.70191(16) 0.0561(10) Uani d 1 . .
H H4A 0.861466 0.750289 0.731725 0.067 Uiso calc 1 . .
H H4B 0.771818 0.854094 0.713755 0.067 Uiso calc 1 . .
C C5 1.0076(3) 0.7209(5) 0.67819(16) 0.0555(10) Uani d 1 . .
H H5BC 1.056188 0.726257 0.658782 0.067 Uiso calc 0.192(9) A 2
H H5BD 1.019202 0.803170 0.702872 0.067 Uiso calc 0.192(9) A 2
H H5AA 1.054166 0.790854 0.671037 0.067 Uiso calc 0.808(9) A 1
H H5AB 1.001831 0.738938 0.713262 0.067 Uiso calc 0.808(9) A 1
C C7 0.7491(2) 0.2588(4) 0.63086(12) 0.0363(7) Uani d 1 . .
C C8 0.6888(3) 0.1623(4) 0.59740(14) 0.0406(8) Uani d 1 . .
H H8 0.661023 0.074739 0.606027 0.049 Uiso calc 1 . .
C C9 0.6785(2) 0.2229(4) 0.54863(13) 0.0365(7) Uani d 1 . .
C C10 0.7851(3) 0.2510(5) 0.68850(13) 0.0552(10) Uani d 1 . .
H H10A 0.848281 0.210080 0.696948 0.083 Uiso calc 1 . .
H H10B 0.744002 0.187678 0.702649 0.083 Uiso calc 1 . .
H H10C 0.786095 0.350270 0.702877 0.083 Uiso calc 1 . .
C C11 0.6195(3) 0.1634(5) 0.49835(16) 0.0575(11) Uani d 1 . .
H H11A 0.559290 0.214164 0.489894 0.086 Uiso calc 1 . .
H H11B 0.609514 0.057368 0.501520 0.086 Uiso calc 1 . .
H H11C 0.652047 0.180536 0.471421 0.086 Uiso calc 1 . .
C C6 1.0402(3) 0.5685(5) 0.6742(3) 0.0616(16) Uani d 0.808(9) A 1
H H6A 1.093912 0.546357 0.702993 0.074 Uiso calc 0.808(9) A 1
H H6B 1.060015 0.555500 0.642187 0.074 Uiso calc 0.808(9) A 1
C C6B 1.0213(14) 0.5817(9) 0.7073(4) 0.0616(16) Uani d 0.192(9) A 2
H H6BA 1.004131 0.594819 0.740059 0.074 Uiso calc 0.192(9) A 2
H H6BB 1.087428 0.550866 0.714297 0.074 Uiso calc 0.192(9) A 2
Br Br1 1.05467(4) 0.16214(7) 0.65764(5) 0.0663(3) Uani d 0.922(3) B 1
O O1W 1.0873(10) 0.3397(16) 0.5606(5) 0.070(3) Uiso d 0.25 C 1
H H1WA 1.038994 0.394250 0.558614 0.106 Uiso d 0.25 C 1
H H1WB 1.082024 0.278840 0.584344 0.106 Uiso d 0.25 C 1
Br Br1X 1.0615(5) 0.1928(9) 0.6317(5) 0.0663(3) Uani d 0.078(3) B 2
O O2W 1.0549(11) 0.4390(18) 0.5497(6) 0.082(4) Uiso d 0.25 D 2
H H2WA 0.996778 0.470066 0.536178 0.123 Uiso d 0.25 D 2
H H2WB 1.043988 0.373266 0.571568 0.123 Uiso d 0.25 D 2
O O3W 0.9438(11) 0.5317(17) 0.5068(6) 0.081(4) Uiso d 0.25 E 3
H H3WA 0.954628 0.626818 0.515273 0.122 Uiso d 0.25 E 3
H H3WB 1.002938 0.507648 0.511103 0.122 Uiso d 0.25 E 3

loop_
_atom_site_aniso_label
_atom_site_aniso_U_11
_atom_site_aniso_U_22
_atom_site_aniso_U_33
_atom_site_aniso_U_12
_atom_site_aniso_U_13
_atom_site_aniso_U_23
Cu1 0.0351(2) 0.0281(2) 0.02443(19) -0.00146(15) 0.00192(15) 0.00083(14)
Cu2 0.0532(4) 0.0248(3) 0.0211(2) 0.000 0.0048(2) 0.000
O1 0.0705(17) 0.0284(12) 0.0251(10) -0.0126(12) -0.0006(11) 0.0021(9)
O2 0.0461(15) 0.0502(16) 0.0552(15) -0.0009(12) 0.0198(12) -0.0090(12)
O3 0.0548(16) 0.0369(14) 0.0650(17) 0.0088(12) -0.0140(14) -0.0003(13)
N1 0.0327(14) 0.0316(14) 0.0333(13) -0.0008(11) 0.0017(11) -0.0030(11)
N2 0.0372(14) 0.0304(13) 0.0255(12) -0.0024(11) 0.0043(10) 0.0038(10)
N3 0.0405(15) 0.0288(13) 0.0249(12) -0.0033(11) 0.0027(11) 0.0005(10)
C1 0.079(3) 0.0348(19) 0.0291(16) -0.0169(19) 0.0029(17) 0.0028(14)
C2 0.056(2) 0.0382(19) 0.0451(19) -0.0124(17) 0.0148(17) 0.0001(16)
C3 0.053(2) 0.041(2) 0.050(2) -0.0022(17) 0.0127(18) -0.0158(17)
C4 0.058(2) 0.062(3) 0.051(2) 0.001(2) 0.0181(19) -0.019(2)
C5 0.038(2) 0.056(2) 0.061(2) -0.0050(18) -0.0104(18) 0.007(2)
C7 0.0411(18) 0.0321(17) 0.0385(17) 0.0058(14) 0.0150(14) 0.0088(14)
C8 0.044(2) 0.0293(17) 0.052(2) -0.0003(14) 0.0186(16) 0.0068(15)
C9 0.0369(17) 0.0279(16) 0.0434(18) -0.0016(14) 0.0069(14) -0.0009(14)
C10 0.079(3) 0.051(2) 0.0374(19) 0.001(2) 0.0176(19) 0.0151(17)
C11 0.058(3) 0.047(2) 0.060(2) -0.0145(19) 0.001(2) -0.0107(19)
C6 0.042(3) 0.054(3) 0.078(4) 0.004(2) -0.007(3) -0.014(3)
C6B 0.042(3) 0.054(3) 0.078(4) 0.004(2) -0.007(3) -0.014(3)
Br1 0.0543(3) 0.0459(3) 0.0959(6) -0.0023(2) 0.0127(3) -0.0174(3)
Br1X 0.0543(3) 0.0459(3) 0.0959(6) -0.0023(2) 0.0127(3) -0.0174(3)

loop_
_atom_type_symbol
_atom_type_description
_atom_type_scat_dispersion_real
_atom_type_scat_dispersion_imag
_atom_type_scat_source
C C 0.0033 0.0016 'International Tables Vol C Tables 4.2.6.8 and 6.1.1.4'
H H 0.0000 0.0000 'International Tables Vol C Tables 4.2.6.8 and 6.1.1.4'
Br Br -0.2901 2.4595 'International Tables Vol C Tables 4.2.6.8 and 6.1.1.4'
Cu Cu 0.3201 1.2651 'International Tables Vol C Tables 4.2.6.8 and 6.1.1.4'
N N 0.0061 0.0033 'International Tables Vol C Tables 4.2.6.8 and 6.1.1.4'
O O 0.0106 0.0060 'International Tables Vol C Tables 4.2.6.8 and 6.1.1.4'

loop_
_exptl_crystal_face_index_h
_exptl_crystal_face_index_k
_exptl_crystal_face_index_l
_exptl_crystal_face_perp_dist
0 -12 14 0.1641
9 10 10 0.2334
2 2 -36 0.1659
1 -1 36 0.1700
15 -5 13 0.3269
-8 9 23 0.2187
0 -5 -33 0.1852
9 0 -37 0.1930
0 5 33 0.1554
5 11 10 0.1995
-14 8 -3 0.3589
0 -9 -26 0.1910
17 -7 -5 0.3634
0 9 26 0.1487
-7 3 36 0.2255
-11 -9 20 0.2873
16 4 -25 0.2708
9 6 -31 0.1971
1 7 -31 0.2193
1 -7 29 0.1877
-9 -11 2 0.2962
-20 -1 11 0.3081
9 8 -27 0.2073
14 3 -31 0.2470
13 -9 6 0.3110
-16 6 23 0.2737
-16 2 29 0.2998
2 11 -18 0.2284
1 12 13 0.1604
-7 -1 -31 0.2319
-1 6 32 0.1435
1 -12 -4 0.1891
1 13 0 0.2116

loop_
_geom_angle_atom_site_label_1
_geom_angle_atom_site_label_2
_geom_angle_atom_site_label_3
_geom_angle_site_symmetry_1
_geom_angle_site_symmetry_3
_geom_angle
_geom_angle_publ_flag
O1 Cu1 O2 . . 108.77(11) ?
O1 Cu1 O3 . . 145.70(12) ?
O1 Cu1 N1 . . 86.79(10) ?
O3 Cu1 O2 . . 101.67(11) ?
N1 Cu1 O2 . . 80.85(10) ?
N1 Cu1 O3 . . 82.72(11) ?
N2 Cu1 O1 . . 90.73(10) ?
N2 Cu1 O2 . . 100.76(10) ?
N2 Cu1 O3 . . 98.91(11) ?
N2 Cu1 N1 . . 177.38(10) ?
O1 Cu2 O1 . 2_656 97.76(13) ?
O1 Cu2 N3 . . 88.57(10) ?
O1 Cu2 N3 . 2_656 152.70(11) ?
O1 Cu2 N3 2_656 2_656 88.57(10) ?
O1 Cu2 N3 2_656 . 152.70(11) ?
N3 Cu2 N3 . 2_656 97.91(15) ?
Cu1 O1 Cu2 . . 116.31(11) ?
C1 O1 Cu1 . . 112.13(19) ?
C1 O1 Cu2 . . 125.31(19) ?
Cu1 O2 H2 . . 133.5 ?
C4 O2 Cu1 . . 104.9(2) ?
C4 O2 H2 . . 107.1 ?
Cu1 O3 H3A . . 138.1 ?
Cu1 O3 H3B . . 121.0 ?
C6 O3 Cu1 . . 106.1(3) ?
C6 O3 H3A . . 96.6 ?
C6B O3 Cu1 . . 113.8(5) ?
C6B O3 H3B . . 116.7 ?
C2 N1 Cu1 . . 102.98(19) ?
C3 N1 Cu1 . . 110.5(2) ?
C3 N1 C2 . . 110.9(3) ?
C5 N1 Cu1 . . 110.7(2) ?
C5 N1 C2 . . 111.4(3) ?
C5 N1 C3 . . 110.2(3) ?
N3 N2 Cu1 . . 119.36(19) ?
C7 N2 Cu1 . . 132.2(2) ?
C7 N2 N3 . . 108.1(3) ?
N2 N3 Cu2 . . 119.40(19) ?
C9 N3 Cu2 . . 132.6(2) ?
C9 N3 N2 . . 108.0(2) ?
O1 C1 H1A . . 109.6 ?
O1 C1 H1B . . 109.6 ?
O1 C1 C2 . . 110.3(3) ?
H1A C1 H1B . . 108.1 ?
C2 C1 H1A . . 109.6 ?
C2 C1 H1B . . 109.6 ?
N1 C2 C1 . . 109.6(3) ?
N1 C2 H2A . . 109.7 ?
N1 C2 H2B . . 109.7 ?
C1 C2 H2A . . 109.7 ?
C1 C2 H2B . . 109.7 ?
H2A C2 H2B . . 108.2 ?
N1 C3 H3C . . 109.5 ?
N1 C3 H3D . . 109.5 ?
N1 C3 C4 . . 110.9(3) ?
H3C C3 H3D . . 108.0 ?
C4 C3 H3C . . 109.5 ?
C4 C3 H3D . . 109.5 ?
O2 C4 C3 . . 110.4(3) ?
O2 C4 H4A . . 109.6 ?
O2 C4 H4B . . 109.6 ?
C3 C4 H4A . . 109.6 ?
C3 C4 H4B . . 109.6 ?
H4A C4 H4B . . 108.1 ?
N1 C5 H5BC . . 107.7 ?
N1 C5 H5BD . . 107.7 ?
N1 C5 H5AA . . 109.3 ?
N1 C5 H5AB . . 109.3 ?
H5BC C5 H5BD . . 107.1 ?
H5AA C5 H5AB . . 108.0 ?
C6 C5 N1 . . 111.6(4) ?
C6 C5 H5AA . . 109.3 ?
C6 C5 H5AB . . 109.3 ?
C6B C5 N1 . . 118.6(6) ?
C6B C5 H5BC . . 107.7 ?
C6B C5 H5BD . . 107.7 ?
N2 C7 C8 . . 108.9(3) ?
N2 C7 C10 . . 121.4(3) ?
C8 C7 C10 . . 129.7(3) ?
C7 C8 H8 . . 127.1 ?
C9 C8 C7 . . 105.7(3) ?
C9 C8 H8 . . 127.1 ?
N3 C9 C8 . . 109.3(3) ?
N3 C9 C11 . . 123.0(3) ?
C8 C9 C11 . . 127.7(3) ?
C7 C10 H10A . . 109.5 ?
C7 C10 H10B . . 109.5 ?
C7 C10 H10C . . 109.5 ?
H10A C10 H10B . . 109.5 ?
H10A C10 H10C . . 109.5 ?
H10B C10 H10C . . 109.5 ?
C9 C11 H11A . . 109.5 ?
C9 C11 H11B . . 109.5 ?
C9 C11 H11C . . 109.5 ?
H11A C11 H11B . . 109.5 ?
H11A C11 H11C . . 109.5 ?
H11B C11 H11C . . 109.5 ?
O3 C6 H6A . . 110.3 ?
O3 C6 H6B . . 110.3 ?
C5 C6 O3 . . 107.2(4) ?
C5 C6 H6A . . 110.3 ?
C5 C6 H6B . . 110.3 ?
H6A C6 H6B . . 108.5 ?
O3 C6B H6BA . . 110.3 ?
O3 C6B H6BB . . 110.3 ?
C5 C6B O3 . . 107.3(4) ?
C5 C6B H6BA . . 110.3 ?
C5 C6B H6BB . . 110.3 ?
H6BA C6B H6BB . . 108.5 ?
H1WA O1W H1WB . . 101.0 ?
H2WA O2W H2WB . . 100.0 ?
H3WA O3W H3WB . . 95.4 ?

loop_
_geom_bond_atom_site_label_1
_geom_bond_atom_site_label_2
_geom_bond_site_symmetry_2
_geom_bond_distance
_geom_bond_publ_flag
Cu1 O1 . 1.930(2) ?
Cu1 O2 . 2.308(2) ?
Cu1 O3 . 2.060(3) ?
Cu1 N1 . 2.005(3) ?
Cu1 N2 . 1.916(3) ?
Cu2 O1 . 1.935(2) ?
Cu2 O1 2_656 1.935(2) ?
Cu2 N3 . 1.969(2) ?
Cu2 N3 2_656 1.969(2) ?
O1 C1 . 1.420(4) ?
O2 H2 . 0.8291 ?
O2 C4 . 1.426(5) ?
O3 H3A . 0.8581 ?
O3 H3B . 0.8520 ?
O3 C6 . 1.485(5) ?
O3 C6B . 1.485(6) ?
N1 C2 . 1.493(4) ?
N1 C3 . 1.486(4) ?
N1 C5 . 1.480(4) ?
N2 N3 . 1.372(3) ?
N2 C7 . 1.343(4) ?
N3 C9 . 1.340(4) ?
C1 H1A . 0.9700 ?
C1 H1B . 0.9700 ?
C1 C2 . 1.508(5) ?
C2 H2A . 0.9700 ?
C2 H2B . 0.9700 ?
C3 H3C . 0.9700 ?
C3 H3D . 0.9700 ?
C3 C4 . 1.489(6) ?
C4 H4A . 0.9700 ?
C4 H4B . 0.9700 ?
C5 H5BC . 0.9700 ?
C5 H5BD . 0.9700 ?
C5 H5AA . 0.9700 ?
C5 H5AB . 0.9700 ?
C5 C6 . 1.447(6) ?
C5 C6B . 1.447(6) ?
C7 C8 . 1.384(5) ?
C7 C10 . 1.497(5) ?
C8 H8 . 0.9300 ?
C8 C9 . 1.379(5) ?
C9 C11 . 1.499(5) ?
C10 H10A . 0.9600 ?
C10 H10B . 0.9600 ?
C10 H10C . 0.9600 ?
C11 H11A . 0.9600 ?
C11 H11B . 0.9600 ?
C11 H11C . 0.9600 ?
C6 H6A . 0.9700 ?
C6 H6B . 0.9700 ?
C6B H6BA . 0.9700 ?
C6B H6BB . 0.9700 ?
O1W H1WA . 0.8426 ?
O1W H1WB . 0.8490 ?
O2W H2WA . 0.8768 ?
O2W H2WB . 0.8660 ?
O3W H3WA . 0.8786 ?
O3W H3WB . 0.8643 ?
O3W H3WB 5_766 1.06(3) ?

loop_
_geom_hbond_atom_site_label_D
_geom_hbond_atom_site_label_H
_geom_hbond_atom_site_label_A
_geom_hbond_site_symmetry_A
_geom_hbond_distance_DH
_geom_hbond_distance_HA
_geom_hbond_distance_DA
_geom_hbond_angle_DHA
_geom_hbond_publ_flag
O2 H2 Br1 6_565 0.83 2.50 3.288(3) 158.2 yes
O3 H3B Br1X . 0.85 2.37 3.207(8) 168.3 yes

loop_
_geom_torsion_atom_site_label_1
_geom_torsion_atom_site_label_2
_geom_torsion_atom_site_label_3
_geom_torsion_atom_site_label_4
_geom_torsion_site_symmetry_1
_geom_torsion_site_symmetry_2
_geom_torsion_site_symmetry_3
_geom_torsion_site_symmetry_4
_geom_torsion
_geom_torsion_publ_flag
Cu1 O1 C1 C2 . . . . 20.5(4) ?
Cu1 O2 C4 C3 . . . . 35.7(4) ?
Cu1 O3 C6 C5 . . . . 47.4(5) ?
Cu1 O3 C6B C5 . . . . -25.7(17) ?
Cu1 N1 C2 C1 . . . . 43.4(3) ?
Cu1 N1 C3 C4 . . . . 43.4(4) ?
Cu1 N1 C5 C6 . . . . 25.0(5) ?
Cu1 N1 C5 C6B . . . . -18.7(10) ?
Cu1 N2 N3 Cu2 . . . . 6.0(3) ?
Cu1 N2 N3 C9 . . . . -173.7(2) ?
Cu1 N2 C7 C8 . . . . 172.7(2) ?
Cu1 N2 C7 C10 . . . . -6.6(5) ?
Cu2 O1 C1 C2 . . . . -130.5(3) ?
Cu2 N3 C9 C8 . . . . 180.0(2) ?
Cu2 N3 C9 C11 . . . . -0.7(5) ?
O1 C1 C2 N1 . . . . -43.7(4) ?
N1 C3 C4 O2 . . . . -54.2(4) ?
N1 C5 C6 O3 . . . . -48.3(6) ?
N1 C5 C6B O3 . . . . 29.0(18) ?
N2 N3 C9 C8 . . . . -0.4(4) ?
N2 N3 C9 C11 . . . . 178.9(3) ?
N2 C7 C8 C9 . . . . 0.3(4) ?
N3 N2 C7 C8 . . . . -0.5(4) ?
N3 N2 C7 C10 . . . . -179.8(3) ?
C2 N1 C3 C4 . . . . 156.9(3) ?
C2 N1 C5 C6 . . . . -88.9(4) ?
C2 N1 C5 C6B . . . . -132.6(10) ?
C3 N1 C2 C1 . . . . -74.8(4) ?
C3 N1 C5 C6 . . . . 147.6(4) ?
C3 N1 C5 C6B . . . . 103.8(10) ?
C5 N1 C2 C1 . . . . 162.0(3) ?
C5 N1 C3 C4 . . . . -79.3(4) ?
C7 N2 N3 Cu2 . . . . -179.7(2) ?
C7 N2 N3 C9 . . . . 0.6(3) ?
C7 C8 C9 N3 . . . . 0.0(4) ?
C7 C8 C9 C11 . . . . -179.2(4) ?
C10 C7 C8 C9 . . . . 179.5(4) ?

_cod_database_fobs_code 2243592
